data_2109017
loop_
_publ_author_name
'Langer, Dominik'
'Wicher, Barbara'
'Bendzinska-Berus, Wioletta'
'Bednarczyk-Cwynar, Barbara'
'Tykarska, Ewa'

_publ_section_title
;
 Insights into isostructural and non-isostructural crystals of esters of
 oleanolic acid and its 11-oxo derivatives
;
_journal_issue 4
_journal_name_full 'Acta Crystallographica Section B'
_journal_page_first
;
;
_journal_paper_doi 10.1107/S2052520622005972
_journal_volume 78
_journal_year 2022
_chemical_absolute_configuration syn
_chemical_formula_moiety 'C34 H54 O4'
_chemical_formula_sum 'C34 H54 O4'
_chemical_formula_weight 526.77
_chemical_name_common 'n-butyl ester of 11-keto oleanolic acid'
_space_group_crystal_system orthorhombic
_space_group_IT_number 19
_space_group_name_Hall 'P 2ac 2ab'
_space_group_name_H-M_alt 'P 21 21 21'
_atom_sites_solution_hydrogens geom
_atom_sites_solution_primary direct
_atom_sites_solution_secondary difmap
_audit_creation_method SHELXL-2014/7
_cell_angle_alpha 90
_cell_angle_beta 90
_cell_angle_gamma 90
_cell_formula_units_Z 4
_cell_length_a 10.70320(10)
_cell_length_b 16.2471(2)
_cell_length_c 17.3698(3)
_cell_measurement_reflns_used 10446
_cell_measurement_temperature 130(2)
_cell_measurement_theta_max 75.8250
_cell_measurement_theta_min 3.7210
_cell_volume 3020.54(7)
_computing_cell_refinement 'CrysAlisPro 1.171.39.46 (Rigaku OD, 2018)'
_computing_data_collection 'CrysAlisPro 1.171.39.46 (Rigaku OD, 2018)'
_computing_data_reduction 'CrysAlisPro 1.171.39.46 (Rigaku OD, 2018)'
_computing_molecular_graphics 'Mercury (Macrae et al., 2008)'
_computing_publication_material 'SHELXL-2016/4 (Sheldrick, 2016)'
_computing_structure_refinement 'SHELXL-2016/4 (Sheldrick, 2016)'
_computing_structure_solution 'SIR2004 (Burla et al., 2005)'
_diffrn_ambient_temperature 130(2)
_diffrn_detector_area_resol_mean 10.3991
_diffrn_measured_fraction_theta_full 1.000
_diffrn_measured_fraction_theta_max 1.000
_diffrn_measurement_device_type 'SuperNova, Dual, Cu at zero, Atlas'
_diffrn_measurement_method '\w scans'
_diffrn_radiation_type CuK\a
_diffrn_radiation_wavelength 1.54178
_diffrn_reflns_av_R_equivalents 0.0190
_diffrn_reflns_av_unetI/netI 0.0186
_diffrn_reflns_Laue_measured_fraction_full 1.000
_diffrn_reflns_Laue_measured_fraction_max 1.000
_diffrn_reflns_limit_h_max 12
_diffrn_reflns_limit_h_min -12
_diffrn_reflns_limit_k_max 17
_diffrn_reflns_limit_k_min -19
_diffrn_reflns_limit_l_max 20
_diffrn_reflns_limit_l_min -19
_diffrn_reflns_number 17114
_diffrn_reflns_point_group_measured_fraction_full 1.000
_diffrn_reflns_point_group_measured_fraction_max 1.000
_diffrn_reflns_theta_full 66.588
_diffrn_reflns_theta_max 66.588
_diffrn_reflns_theta_min 4.853
_diffrn_source 'SuperNova (Cu) X-ray Source'
_exptl_absorpt_coefficient_mu 0.570
_exptl_absorpt_correction_T_max 1.00000
_exptl_absorpt_correction_T_min 0.76779
_exptl_absorpt_correction_type multi-scan
_exptl_absorpt_process_details
;
CrysAlisPro 1.171.39.46 (Rigaku Oxford Diffraction, 2018)
Empirical absorption correction using spherical harmonics,
 implemented in SCALE3 ABSPACK scaling algorithm.
;
_exptl_crystal_colour colourless
_exptl_crystal_density_diffrn 1.158
_exptl_crystal_description block
_exptl_crystal_F_000 1160
_exptl_crystal_size_max 0.500
_exptl_crystal_size_mid 0.200
_exptl_crystal_size_min 0.200
_refine_diff_density_max 0.388
_refine_diff_density_min -0.211
_refine_diff_density_rms 0.037
_refine_ls_abs_structure_details
;
 Flack x determined using 2243 quotients [(I+)-(I-)]/[(I+)+(I-)]
 (Parsons, Flack and Wagner, Acta Cryst. B69 (2013) 249-259).
;
_refine_ls_abs_structure_Flack 0.13(6)
_refine_ls_extinction_method none
_refine_ls_goodness_of_fit_ref 1.027
_refine_ls_hydrogen_treatment constr
_refine_ls_matrix_type full
_refine_ls_number_parameters 352
_refine_ls_number_reflns 5332
_refine_ls_number_restraints 0
_refine_ls_restrained_S_all 1.027
_refine_ls_R_factor_all 0.0375
_refine_ls_R_factor_gt 0.0364
_refine_ls_shift/su_max 0.000
_refine_ls_shift/su_mean 0.000
_refine_ls_structure_factor_coef Fsqd
_refine_ls_weighting_details 'w=1/[\s^2^(Fo^2^)+(0.0632P)^2^+0.6725P] where P=(Fo^2^+2Fc^2^)/3'
_refine_ls_weighting_scheme calc
_refine_ls_wR_factor_gt 0.0996
_refine_ls_wR_factor_ref 0.1009
_reflns_Friedel_coverage 0.771
_reflns_Friedel_fraction_full 1.000
_reflns_Friedel_fraction_max 1.000
_reflns_number_gt 5203
_reflns_number_total 5332
_reflns_threshold_expression 'I > 2\s(I)'
_cod_data_source_file rm5063sup1.cif
_cod_data_source_block 5ab_11-oxo-n-butyl-OA-b
_cod_database_code 2109017
_publcif_datablock.id {e15d1ff5-ebbb-495f-9567-dc170a57304a}

_shelx_shelxl_version_number 2014/7
_shelx_space_group_comment
;
The symmetry employed for this shelxl refinement is uniquely defined
by the following loop, which should always be used as a source of
symmetry information in preference to the above space-group names.
They are only intended as comments.
;
_shelx_estimated_absorpt_t_min 0.763
_shelx_estimated_absorpt_t_max 0.894

loop_
_space_group_symop_operation_xyz
'x, y, z'
'-x+1/2, -y, z+1/2'
'-x, y+1/2, -z+1/2'
'x+1/2, -y+1/2, -z'

loop_
_atom_site_label
_atom_site_type_symbol
_atom_site_fract_x
_atom_site_fract_y
_atom_site_fract_z
_atom_site_U_iso_or_equiv
_atom_site_adp_type
_atom_site_occupancy
_atom_site_site_symmetry_order
_atom_site_calc_flag
_atom_site_refinement_flags_posn
_atom_site_refinement_flags_adp
_atom_site_refinement_flags_occupancy
_atom_site_disorder_assembly
_atom_site_disorder_group
C1 C 0.6907(2) 0.20508(13) 0.41892(11) 0.0263(4) Uani 1 1 d . . . . .
H1A H 0.6378 0.2523 0.4038 0.032 Uiso 1 1 calc R U . . .
H1B H 0.7750 0.2266 0.4312 0.032 Uiso 1 1 calc R U . . .
C2 C 0.7007(2) 0.14575(14) 0.35107(12) 0.0303(5) Uani 1 1 d . . . . .
H2A H 0.6162 0.1271 0.3359 0.036 Uiso 1 1 calc R U . . .
H2B H 0.7386 0.1744 0.3065 0.036 Uiso 1 1 calc R U . . .
C3 C 0.7806(2) 0.07152(14) 0.37268(13) 0.0303(5) Uani 1 1 d . . . . .
H3 H 0.8654 0.0921 0.3872 0.036 Uiso 1 1 calc R U . . .
C4 C 0.7286(2) 0.02242(13) 0.44125(13) 0.0289(5) Uani 1 1 d . . . . .
C5 C 0.70825(18) 0.08375(12) 0.50910(12) 0.0235(4) Uani 1 1 d . . . . .
H5 H 0.7942 0.1025 0.5233 0.028 Uiso 1 1 calc R U . . .
C6 C 0.6568(2) 0.04421(12) 0.58249(12) 0.0267(4) Uani 1 1 d . . . . .
H6A H 0.5658 0.0352 0.5769 0.032 Uiso 1 1 calc R U . . .
H6B H 0.6970 -0.0100 0.5904 0.032 Uiso 1 1 calc R U . . .
C7 C 0.6814(2) 0.09905(12) 0.65242(12) 0.0274(4) Uani 1 1 d . . . . .
H7A H 0.7723 0.0989 0.6630 0.033 Uiso 1 1 calc R U . . .
H7B H 0.6392 0.0744 0.6976 0.033 Uiso 1 1 calc R U . . .
C8 C 0.63800(18) 0.18906(12) 0.64476(11) 0.0223(4) Uani 1 1 d . . . . .
C9 C 0.66331(19) 0.22257(12) 0.56166(11) 0.0215(4) Uani 1 1 d . . . . .
H9 H 0.7559 0.2303 0.5598 0.026 Uiso 1 1 calc R U . . .
C10 C 0.63486(19) 0.16479(12) 0.49198(11) 0.0225(4) Uani 1 1 d . . . . .
C11 C 0.6109(2) 0.31002(13) 0.55687(12) 0.0266(4) Uani 1 1 d . . . . .
C12 C 0.6371(2) 0.36277(13) 0.62380(12) 0.0284(5) Uani 1 1 d . . . . .
H12 H 0.6232 0.4202 0.6185 0.034 Uiso 1 1 calc R U . . .
C13 C 0.67952(19) 0.33534(12) 0.69192(12) 0.0239(4) Uani 1 1 d . . . . .
C14 C 0.71336(18) 0.24458(12) 0.70407(11) 0.0218(4) Uani 1 1 d . . . . .
C15 C 0.6838(2) 0.21790(13) 0.78786(11) 0.0262(4) Uani 1 1 d . . . . .
H15A H 0.5926 0.2089 0.7926 0.031 Uiso 1 1 calc R U . . .
H15B H 0.7257 0.1647 0.7982 0.031 Uiso 1 1 calc R U . . .
C16 C 0.7246(2) 0.28003(14) 0.84901(12) 0.0284(5) Uani 1 1 d . . . . .
H16A H 0.8164 0.2871 0.8469 0.034 Uiso 1 1 calc R U . . .
H16B H 0.7026 0.2590 0.9007 0.034 Uiso 1 1 calc R U . . .
C17 C 0.6606(2) 0.36358(14) 0.83581(12) 0.0272(4) Uani 1 1 d . . . . .
C18 C 0.6997(2) 0.39769(12) 0.75652(12) 0.0253(4) Uani 1 1 d . . . . .
H18 H 0.6441 0.4457 0.7454 0.030 Uiso 1 1 calc R U . . .
C19 C 0.8351(2) 0.43057(13) 0.75778(13) 0.0290(5) Uani 1 1 d . . . . .
H19A H 0.8927 0.3834 0.7641 0.035 Uiso 1 1 calc R U . . .
H19B H 0.8534 0.4562 0.7073 0.035 Uiso 1 1 calc R U . . .
C20 C 0.8628(2) 0.49383(14) 0.82149(14) 0.0329(5) Uani 1 1 d . . . . .
C21 C 0.8250(2) 0.45678(15) 0.89895(13) 0.0339(5) Uani 1 1 d . . . . .
H21A H 0.8805 0.4097 0.9108 0.041 Uiso 1 1 calc R U . . .
H21B H 0.8365 0.4986 0.9398 0.041 Uiso 1 1 calc R U . . .
C22 C 0.6899(2) 0.42747(15) 0.89974(13) 0.0334(5) Uani 1 1 d . . . . .
H22A H 0.6342 0.4756 0.8932 0.040 Uiso 1 1 calc R U . . .
H22B H 0.6716 0.4026 0.9505 0.040 Uiso 1 1 calc R U . . .
C23 C 0.8311(2) -0.03958(15) 0.46399(14) 0.0370(5) Uani 1 1 d . . . . .
H23A H 0.8521 -0.0739 0.4195 0.055 Uiso 1 1 calc R U . . .
H23B H 0.8008 -0.0746 0.5060 0.055 Uiso 1 1 calc R U . . .
H23C H 0.9057 -0.0097 0.4810 0.055 Uiso 1 1 calc R U . . .
C24 C 0.6109(2) -0.02618(15) 0.41870(14) 0.0355(5) Uani 1 1 d . . . . .
H24A H 0.5477 0.0118 0.3986 0.053 Uiso 1 1 calc R U . . .
H24B H 0.5778 -0.0546 0.4641 0.053 Uiso 1 1 calc R U . . .
H24C H 0.6323 -0.0667 0.3790 0.053 Uiso 1 1 calc R U . . .
C25 C 0.4934(2) 0.15160(14) 0.47786(12) 0.0288(4) Uani 1 1 d . . . . .
H25A H 0.4623 0.1085 0.5123 0.043 Uiso 1 1 calc R U . . .
H25B H 0.4798 0.1350 0.4243 0.043 Uiso 1 1 calc R U . . .
H25C H 0.4484 0.2030 0.4880 0.043 Uiso 1 1 calc R U . . .
C26 C 0.4965(2) 0.19270(15) 0.66212(12) 0.0296(5) Uani 1 1 d . . . . .
H26A H 0.4700 0.2503 0.6661 0.044 Uiso 1 1 calc R U . . .
H26B H 0.4794 0.1644 0.7108 0.044 Uiso 1 1 calc R U . . .
H26C H 0.4503 0.1657 0.6205 0.044 Uiso 1 1 calc R U . . .
C27 C 0.85677(19) 0.23563(13) 0.69250(12) 0.0276(4) Uani 1 1 d . . . . .
H27A H 0.8769 0.2418 0.6378 0.041 Uiso 1 1 calc R U . . .
H27B H 0.8836 0.1812 0.7103 0.041 Uiso 1 1 calc R U . . .
H27C H 0.9001 0.2782 0.7222 0.041 Uiso 1 1 calc R U . . .
C28 C 0.5193(2) 0.35160(15) 0.83906(13) 0.0328(5) Uani 1 1 d . . . . .
C29 C 1.0032(3) 0.51075(18) 0.82304(17) 0.0467(6) Uani 1 1 d . . . . .
H29A H 1.0224 0.5490 0.8650 0.070 Uiso 1 1 calc R U . . .
H29B H 1.0289 0.5351 0.7739 0.070 Uiso 1 1 calc R U . . .
H29C H 1.0484 0.4590 0.8312 0.070 Uiso 1 1 calc R U . . .
C30 C 0.7944(3) 0.57480(15) 0.80647(17) 0.0462(7) Uani 1 1 d . . . . .
H30A H 0.7045 0.5643 0.8021 0.069 Uiso 1 1 calc R U . . .
H30B H 0.8251 0.5992 0.7585 0.069 Uiso 1 1 calc R U . . .
H30C H 0.8096 0.6128 0.8492 0.069 Uiso 1 1 calc R U . . .
C31 C 0.3552(3) 0.29231(19) 0.91413(17) 0.0487(7) Uani 1 1 d . . . . .
H31A H 0.3045 0.3357 0.8891 0.058 Uiso 1 1 calc R U . . .
H31B H 0.3363 0.2931 0.9699 0.058 Uiso 1 1 calc R U . . .
C32 C 0.3207(3) 0.20997(18) 0.88128(17) 0.0476(6) Uani 1 1 d . . . . .
H32A H 0.3782 0.1677 0.9019 0.057 Uiso 1 1 calc R U . . .
H32B H 0.3311 0.2115 0.8247 0.057 Uiso 1 1 calc R U . . .
C33 C 0.1862(3) 0.1856(2) 0.90031(17) 0.0519(7) Uani 1 1 d . . . . .
H33A H 0.1723 0.1280 0.8840 0.062 Uiso 1 1 calc R U . . .
H33B H 0.1743 0.1882 0.9568 0.062 Uiso 1 1 calc R U . . .
C34 C 0.0912(3) 0.2393(3) 0.8625(3) 0.0825(12) Uani 1 1 d . . . . .
H34A H 0.0074 0.2181 0.8734 0.124 Uiso 1 1 calc R U . . .
H34B H 0.1053 0.2396 0.8067 0.124 Uiso 1 1 calc R U . . .
H34C H 0.0986 0.2955 0.8825 0.124 Uiso 1 1 calc R U . . .
O3 O 0.7948(2) 0.01704(11) 0.30860(10) 0.0450(5) Uani 1 1 d . . . . .
H3O H 0.8354 0.0408 0.2737 0.068 Uiso 1 1 calc R U . . .
O11 O 0.55137(18) 0.33756(10) 0.50255(9) 0.0393(4) Uani 1 1 d . . . . .
O28 O 0.44534(16) 0.37796(12) 0.79310(11) 0.0434(4) Uani 1 1 d . . . . .
O29 O 0.48659(17) 0.30948(12) 0.90241(10) 0.0436(4) Uani 1 1 d . . . . .

loop_
_atom_site_aniso_label
_atom_site_aniso_U_11
_atom_site_aniso_U_22
_atom_site_aniso_U_33
_atom_site_aniso_U_23
_atom_site_aniso_U_13
_atom_site_aniso_U_12
C1 0.0322(11) 0.0253(10) 0.0214(9) 0.0012(8) 0.0020(9) -0.0014(9)
C2 0.0357(12) 0.0329(11) 0.0222(10) -0.0021(9) 0.0030(9) -0.0046(9)
C3 0.0333(11) 0.0299(11) 0.0277(11) -0.0071(9) 0.0041(9) -0.0016(9)
C4 0.0306(11) 0.0258(10) 0.0304(11) -0.0052(9) 0.0011(9) -0.0013(9)
C5 0.0223(9) 0.0223(9) 0.0259(10) -0.0006(8) 0.0007(8) -0.0018(8)
C6 0.0315(11) 0.0216(9) 0.0270(10) 0.0016(8) 0.0000(9) -0.0022(9)
C7 0.0363(11) 0.0223(10) 0.0235(10) 0.0036(8) -0.0011(9) -0.0025(9)
C8 0.0221(9) 0.0232(9) 0.0217(9) 0.0020(8) 0.0009(7) -0.0002(8)
C9 0.0212(9) 0.0226(9) 0.0208(9) 0.0012(8) 0.0007(8) 0.0007(8)
C10 0.0228(10) 0.0235(10) 0.0211(9) 0.0000(8) 0.0000(7) -0.0012(8)
C11 0.0300(10) 0.0260(10) 0.0237(10) 0.0025(9) -0.0005(8) 0.0042(9)
C12 0.0343(11) 0.0215(9) 0.0294(11) 0.0002(8) -0.0014(9) 0.0050(9)
C13 0.0238(10) 0.0244(9) 0.0236(10) 0.0001(8) 0.0018(8) 0.0008(8)
C14 0.0215(9) 0.0233(9) 0.0207(10) 0.0009(7) 0.0003(8) 0.0003(8)
C15 0.0310(10) 0.0262(10) 0.0214(10) 0.0025(8) -0.0008(8) -0.0001(9)
C16 0.0311(11) 0.0329(11) 0.0212(10) 0.0026(8) -0.0012(8) -0.0029(9)
C17 0.0261(10) 0.0316(10) 0.0240(10) -0.0030(8) 0.0010(8) -0.0010(9)
C18 0.0255(10) 0.0248(9) 0.0256(10) -0.0012(8) 0.0002(8) 0.0021(8)
C19 0.0305(11) 0.0266(10) 0.0299(11) -0.0020(9) 0.0036(9) -0.0033(9)
C20 0.0335(12) 0.0293(11) 0.0357(12) -0.0064(9) 0.0014(9) -0.0047(9)
C21 0.0340(12) 0.0369(12) 0.0307(11) -0.0069(9) -0.0033(10) -0.0048(10)
C22 0.0333(12) 0.0394(12) 0.0274(11) -0.0076(9) 0.0018(9) -0.0049(10)
C23 0.0413(13) 0.0312(11) 0.0385(12) -0.0066(9) 0.0020(10) 0.0075(10)
C24 0.0396(13) 0.0320(11) 0.0350(12) -0.0070(10) -0.0007(10) -0.0082(10)
C25 0.0242(10) 0.0349(11) 0.0274(10) -0.0018(9) -0.0028(8) 0.0001(9)
C26 0.0247(10) 0.0379(11) 0.0261(10) -0.0019(9) 0.0034(8) -0.0048(9)
C27 0.0239(10) 0.0312(10) 0.0278(10) -0.0024(8) -0.0023(8) 0.0010(8)
C28 0.0287(11) 0.0372(12) 0.0323(11) -0.0138(10) 0.0022(9) -0.0010(10)
C29 0.0402(14) 0.0512(15) 0.0488(15) -0.0115(12) 0.0034(12) -0.0174(13)
C30 0.0638(18) 0.0283(12) 0.0465(15) -0.0085(11) -0.0023(14) -0.0005(12)
C31 0.0368(13) 0.0607(17) 0.0486(15) -0.0121(13) 0.0146(12) -0.0116(13)
C32 0.0430(14) 0.0472(15) 0.0526(16) -0.0042(12) 0.0003(13) -0.0047(13)
C33 0.0500(16) 0.0604(17) 0.0452(15) 0.0034(13) 0.0004(13) -0.0144(14)
C34 0.0424(17) 0.081(3) 0.124(4) 0.005(3) -0.013(2) -0.0055(18)
O3 0.0632(12) 0.0390(9) 0.0328(9) -0.0122(7) 0.0132(8) -0.0004(8)
O11 0.0526(10) 0.0355(9) 0.0299(8) 0.0019(7) -0.0065(8) 0.0134(8)
O28 0.0274(8) 0.0557(11) 0.0471(10) -0.0100(9) -0.0017(8) 0.0043(8)
O29 0.0352(9) 0.0564(10) 0.0393(9) -0.0041(8) 0.0109(7) -0.0106(8)

loop_
_atom_type_symbol
_atom_type_description
_atom_type_scat_dispersion_real
_atom_type_scat_dispersion_imag
_atom_type_scat_source
C C 0.0181 0.0091 'International Tables Vol C Tables 4.2.6.8 and 6.1.1.4'
H H 0.0000 0.0000 'International Tables Vol C Tables 4.2.6.8 and 6.1.1.4'
O O 0.0492 0.0322 'International Tables Vol C Tables 4.2.6.8 and 6.1.1.4'

loop_
_geom_angle_atom_site_label_1
_geom_angle_atom_site_label_2
_geom_angle_atom_site_label_3
_geom_angle
_geom_angle_site_symmetry_1
_geom_angle_site_symmetry_3
_geom_angle_publ_flag
C2 C1 C10 113.15(17) . . ?
C2 C1 H1A 108.9 . . ?
C10 C1 H1A 108.9 . . ?
C2 C1 H1B 108.9 . . ?
C10 C1 H1B 108.9 . . ?
H1A C1 H1B 107.8 . . ?
C3 C2 C1 110.41(18) . . ?
C3 C2 H2A 109.6 . . ?
C1 C2 H2A 109.6 . . ?
C3 C2 H2B 109.6 . . ?
C1 C2 H2B 109.6 . . ?
H2A C2 H2B 108.1 . . ?
O3 C3 C2 110.94(18) . . ?
O3 C3 C4 108.68(17) . . ?
C2 C3 C4 113.48(18) . . ?
O3 C3 H3 107.8 . . ?
C2 C3 H3 107.8 . . ?
C4 C3 H3 107.8 . . ?
C24 C4 C3 111.43(19) . . ?
C24 C4 C23 108.24(19) . . ?
C3 C4 C23 106.25(19) . . ?
C24 C4 C5 114.00(18) . . ?
C3 C4 C5 107.73(16) . . ?
C23 C4 C5 108.88(18) . . ?
C6 C5 C4 114.32(17) . . ?
C6 C5 C10 109.38(16) . . ?
C4 C5 C10 117.73(17) . . ?
C6 C5 H5 104.7 . . ?
C4 C5 H5 104.7 . . ?
C10 C5 H5 104.7 . . ?
C7 C6 C5 110.82(16) . . ?
C7 C6 H6A 109.5 . . ?
C5 C6 H6A 109.5 . . ?
C7 C6 H6B 109.5 . . ?
C5 C6 H6B 109.5 . . ?
H6A C6 H6B 108.1 . . ?
C6 C7 C8 115.64(17) . . ?
C6 C7 H7A 108.4 . . ?
C8 C7 H7A 108.4 . . ?
C6 C7 H7B 108.4 . . ?
C8 C7 H7B 108.4 . . ?
H7A C7 H7B 107.4 . . ?
C7 C8 C26 108.36(17) . . ?
C7 C8 C9 110.94(16) . . ?
C26 C8 C9 109.64(16) . . ?
C7 C8 C14 109.26(16) . . ?
C26 C8 C14 110.44(16) . . ?
C9 C8 C14 108.20(15) . . ?
C11 C9 C10 116.40(16) . . ?
C11 C9 C8 108.02(16) . . ?
C10 C9 C8 118.14(16) . . ?
C11 C9 H9 104.2 . . ?
C10 C9 H9 104.2 . . ?
C8 C9 H9 104.2 . . ?
C1 C10 C25 107.84(16) . . ?
C1 C10 C9 107.81(15) . . ?
C25 C10 C9 113.36(16) . . ?
C1 C10 C5 108.56(16) . . ?
C25 C10 C5 113.91(17) . . ?
C9 C10 C5 105.14(15) . . ?
O11 C11 C12 119.74(19) . . ?
O11 C11 C9 124.93(19) . . ?
C12 C11 C9 115.33(17) . . ?
C13 C12 C11 124.55(19) . . ?
C13 C12 H12 117.7 . . ?
C11 C12 H12 117.7 . . ?
C12 C13 C18 118.34(18) . . ?
C12 C13 C14 121.35(18) . . ?
C18 C13 C14 120.24(17) . . ?
C13 C14 C15 110.47(16) . . ?
C13 C14 C27 107.78(16) . . ?
C15 C14 C27 107.27(17) . . ?
C13 C14 C8 109.68(16) . . ?
C15 C14 C8 110.24(16) . . ?
C27 C14 C8 111.35(16) . . ?
C16 C15 C14 114.13(17) . . ?
C16 C15 H15A 108.7 . . ?
C14 C15 H15A 108.7 . . ?
C16 C15 H15B 108.7 . . ?
C14 C15 H15B 108.7 . . ?
H15A C15 H15B 107.6 . . ?
C15 C16 C17 110.58(17) . . ?
C15 C16 H16A 109.5 . . ?
C17 C16 H16A 109.5 . . ?
C15 C16 H16B 109.5 . . ?
C17 C16 H16B 109.5 . . ?
H16A C16 H16B 108.1 . . ?
C28 C17 C16 108.89(18) . . ?
C28 C17 C18 110.35(18) . . ?
C16 C17 C18 109.22(17) . . ?
C28 C17 C22 105.05(18) . . ?
C16 C17 C22 113.16(18) . . ?
C18 C17 C22 110.09(17) . . ?
C13 C18 C17 112.30(16) . . ?
C13 C18 C19 111.86(17) . . ?
C17 C18 C19 111.48(17) . . ?
C13 C18 H18 106.9 . . ?
C17 C18 H18 106.9 . . ?
C19 C18 H18 106.9 . . ?
C20 C19 C18 114.93(18) . . ?
C20 C19 H19A 108.5 . . ?
C18 C19 H19A 108.5 . . ?
C20 C19 H19B 108.5 . . ?
C18 C19 H19B 108.5 . . ?
H19A C19 H19B 107.5 . . ?
C30 C20 C29 108.6(2) . . ?
C30 C20 C21 111.2(2) . . ?
C29 C20 C21 108.4(2) . . ?
C30 C20 C19 111.1(2) . . ?
C29 C20 C19 108.8(2) . . ?
C21 C20 C19 108.60(18) . . ?
C22 C21 C20 112.50(19) . . ?
C22 C21 H21A 109.1 . . ?
C20 C21 H21A 109.1 . . ?
C22 C21 H21B 109.1 . . ?
C20 C21 H21B 109.1 . . ?
H21A C21 H21B 107.8 . . ?
C21 C22 C17 113.28(19) . . ?
C21 C22 H22A 108.9 . . ?
C17 C22 H22A 108.9 . . ?
C21 C22 H22B 108.9 . . ?
C17 C22 H22B 108.9 . . ?
H22A C22 H22B 107.7 . . ?
C4 C23 H23A 109.5 . . ?
C4 C23 H23B 109.5 . . ?
H23A C23 H23B 109.5 . . ?
C4 C23 H23C 109.5 . . ?
H23A C23 H23C 109.5 . . ?
H23B C23 H23C 109.5 . . ?
C4 C24 H24A 109.5 . . ?
C4 C24 H24B 109.5 . . ?
H24A C24 H24B 109.5 . . ?
C4 C24 H24C 109.5 . . ?
H24A C24 H24C 109.5 . . ?
H24B C24 H24C 109.5 . . ?
C10 C25 H25A 109.5 . . ?
C10 C25 H25B 109.5 . . ?
H25A C25 H25B 109.5 . . ?
C10 C25 H25C 109.5 . . ?
H25A C25 H25C 109.5 . . ?
H25B C25 H25C 109.5 . . ?
C8 C26 H26A 109.5 . . ?
C8 C26 H26B 109.5 . . ?
H26A C26 H26B 109.5 . . ?
C8 C26 H26C 109.5 . . ?
H26A C26 H26C 109.5 . . ?
H26B C26 H26C 109.5 . . ?
C14 C27 H27A 109.5 . . ?
C14 C27 H27B 109.5 . . ?
H27A C27 H27B 109.5 . . ?
C14 C27 H27C 109.5 . . ?
H27A C27 H27C 109.5 . . ?
H27B C27 H27C 109.5 . . ?
O28 C28 O29 123.7(2) . . ?
O28 C28 C17 125.6(2) . . ?
O29 C28 C17 110.7(2) . . ?
C20 C29 H29A 109.5 . . ?
C20 C29 H29B 109.5 . . ?
H29A C29 H29B 109.5 . . ?
C20 C29 H29C 109.5 . . ?
H29A C29 H29C 109.5 . . ?
H29B C29 H29C 109.5 . . ?
C20 C30 H30A 109.5 . . ?
C20 C30 H30B 109.5 . . ?
H30A C30 H30B 109.5 . . ?
C20 C30 H30C 109.5 . . ?
H30A C30 H30C 109.5 . . ?
H30B C30 H30C 109.5 . . ?
O29 C31 C32 110.9(2) . . ?
O29 C31 H31A 109.5 . . ?
C32 C31 H31A 109.5 . . ?
O29 C31 H31B 109.5 . . ?
C32 C31 H31B 109.5 . . ?
H31A C31 H31B 108.0 . . ?
C31 C32 C33 112.3(2) . . ?
C31 C32 H32A 109.1 . . ?
C33 C32 H32A 109.1 . . ?
C31 C32 H32B 109.1 . . ?
C33 C32 H32B 109.1 . . ?
H32A C32 H32B 107.9 . . ?
C34 C33 C32 113.3(3) . . ?
C34 C33 H33A 108.9 . . ?
C32 C33 H33A 108.9 . . ?
C34 C33 H33B 108.9 . . ?
C32 C33 H33B 108.9 . . ?
H33A C33 H33B 107.7 . . ?
C33 C34 H34A 109.5 . . ?
C33 C34 H34B 109.5 . . ?
H34A C34 H34B 109.5 . . ?
C33 C34 H34C 109.5 . . ?
H34A C34 H34C 109.5 . . ?
H34B C34 H34C 109.5 . . ?
C3 O3 H3O 109.5 . . ?
C28 O29 C31 117.8(2) . . ?

loop_
_geom_bond_atom_site_label_1
_geom_bond_atom_site_label_2
_geom_bond_distance
_geom_bond_site_symmetry_2
_geom_bond_publ_flag
C1 C2 1.526(3) . ?
C1 C10 1.548(3) . ?
C1 H1A 0.9900 . ?
C1 H1B 0.9900 . ?
C2 C3 1.525(3) . ?
C2 H2A 0.9900 . ?
C2 H2B 0.9900 . ?
C3 O3 1.430(3) . ?
C3 C4 1.538(3) . ?
C3 H3 1.0000 . ?
C4 C24 1.537(3) . ?
C4 C23 1.541(3) . ?
C4 C5 1.558(3) . ?
C5 C6 1.530(3) . ?
C5 C10 1.562(3) . ?
C5 H5 1.0000 . ?
C6 C7 1.529(3) . ?
C6 H6A 0.9900 . ?
C6 H6B 0.9900 . ?
C7 C8 1.540(3) . ?
C7 H7A 0.9900 . ?
C7 H7B 0.9900 . ?
C8 C26 1.545(3) . ?
C8 C9 1.566(3) . ?
C8 C14 1.589(3) . ?
C9 C11 1.530(3) . ?
C9 C10 1.562(3) . ?
C9 H9 1.0000 . ?
C10 C25 1.549(3) . ?
C11 O11 1.223(3) . ?
C11 C12 1.471(3) . ?
C12 C13 1.343(3) . ?
C12 H12 0.9500 . ?
C13 C18 1.527(3) . ?
C13 C14 1.533(3) . ?
C14 C15 1.551(3) . ?
C14 C27 1.555(3) . ?
C15 C16 1.529(3) . ?
C15 H15A 0.9900 . ?
C15 H15B 0.9900 . ?
C16 C17 1.538(3) . ?
C16 H16A 0.9900 . ?
C16 H16B 0.9900 . ?
C17 C28 1.526(3) . ?
C17 C18 1.543(3) . ?
C17 C22 1.552(3) . ?
C18 C19 1.545(3) . ?
C18 H18 1.0000 . ?
C19 C20 1.539(3) . ?
C19 H19A 0.9900 . ?
C19 H19B 0.9900 . ?
C20 C30 1.528(3) . ?
C20 C29 1.528(3) . ?
C20 C21 1.529(3) . ?
C21 C22 1.522(3) . ?
C21 H21A 0.9900 . ?
C21 H21B 0.9900 . ?
C22 H22A 0.9900 . ?
C22 H22B 0.9900 . ?
C23 H23A 0.9800 . ?
C23 H23B 0.9800 . ?
C23 H23C 0.9800 . ?
C24 H24A 0.9800 . ?
C24 H24B 0.9800 . ?
C24 H24C 0.9800 . ?
C25 H25A 0.9800 . ?
C25 H25B 0.9800 . ?
C25 H25C 0.9800 . ?
C26 H26A 0.9800 . ?
C26 H26B 0.9800 . ?
C26 H26C 0.9800 . ?
C27 H27A 0.9800 . ?
C27 H27B 0.9800 . ?
C27 H27C 0.9800 . ?
C28 O28 1.203(3) . ?
C28 O29 1.342(3) . ?
C29 H29A 0.9800 . ?
C29 H29B 0.9800 . ?
C29 H29C 0.9800 . ?
C30 H30A 0.9800 . ?
C30 H30B 0.9800 . ?
C30 H30C 0.9800 . ?
C31 O29 1.448(3) . ?
C31 C32 1.501(4) . ?
C31 H31A 0.9900 . ?
C31 H31B 0.9900 . ?
C32 C33 1.529(4) . ?
C32 H32A 0.9900 . ?
C32 H32B 0.9900 . ?
C33 C34 1.492(5) . ?
C33 H33A 0.9900 . ?
C33 H33B 0.9900 . ?
C34 H34A 0.9800 . ?
C34 H34B 0.9800 . ?
C34 H34C 0.9800 . ?
O3 H3O 0.8400 . ?

loop_
_geom_torsion_atom_site_label_1
_geom_torsion_atom_site_label_2
_geom_torsion_atom_site_label_3
_geom_torsion_atom_site_label_4
_geom_torsion
_geom_torsion_site_symmetry_1
_geom_torsion_site_symmetry_2
_geom_torsion_site_symmetry_3
_geom_torsion_site_symmetry_4
_geom_torsion_publ_flag
C10 C1 C2 C3 -58.0(2) . . . . ?
C1 C2 C3 O3 -177.68(18) . . . . ?
C1 C2 C3 C4 59.6(2) . . . . ?
O3 C3 C4 C24 -51.7(2) . . . . ?
C2 C3 C4 C24 72.2(2) . . . . ?
O3 C3 C4 C23 66.0(2) . . . . ?
C2 C3 C4 C23 -170.11(18) . . . . ?
O3 C3 C4 C5 -177.48(18) . . . . ?
C2 C3 C4 C5 -53.6(2) . . . . ?
C24 C4 C5 C6 56.0(2) . . . . ?
C3 C4 C5 C6 -179.78(17) . . . . ?
C23 C4 C5 C6 -65.0(2) . . . . ?
C24 C4 C5 C10 -74.5(2) . . . . ?
C3 C4 C5 C10 49.8(2) . . . . ?
C23 C4 C5 C10 164.59(18) . . . . ?
C4 C5 C6 C7 160.47(18) . . . . ?
C10 C5 C6 C7 -65.1(2) . . . . ?
C5 C6 C7 C8 52.2(2) . . . . ?
C6 C7 C8 C26 81.4(2) . . . . ?
C6 C7 C8 C9 -39.0(2) . . . . ?
C6 C7 C8 C14 -158.19(17) . . . . ?
C7 C8 C9 C11 176.60(17) . . . . ?
C26 C8 C9 C11 57.0(2) . . . . ?
C14 C8 C9 C11 -63.6(2) . . . . ?
C7 C8 C9 C10 41.8(2) . . . . ?
C26 C8 C9 C10 -77.8(2) . . . . ?
C14 C8 C9 C10 161.68(16) . . . . ?
C2 C1 C10 C25 -72.6(2) . . . . ?
C2 C1 C10 C9 164.64(17) . . . . ?
C2 C1 C10 C5 51.2(2) . . . . ?
C11 C9 C10 C1 59.6(2) . . . . ?
C8 C9 C10 C1 -169.31(17) . . . . ?
C11 C9 C10 C25 -59.7(2) . . . . ?
C8 C9 C10 C25 71.4(2) . . . . ?
C11 C9 C10 C5 175.28(16) . . . . ?
C8 C9 C10 C5 -53.6(2) . . . . ?
C6 C5 C10 C1 178.40(16) . . . . ?
C4 C5 C10 C1 -48.9(2) . . . . ?
C6 C5 C10 C25 -61.4(2) . . . . ?
C4 C5 C10 C25 71.2(2) . . . . ?
C6 C5 C10 C9 63.25(19) . . . . ?
C4 C5 C10 C9 -164.05(17) . . . . ?
C10 C9 C11 O11 -1.4(3) . . . . ?
C8 C9 C11 O11 -137.1(2) . . . . ?
C10 C9 C11 C12 179.01(18) . . . . ?
C8 C9 C11 C12 43.4(2) . . . . ?
O11 C11 C12 C13 166.5(2) . . . . ?
C9 C11 C12 C13 -13.9(3) . . . . ?
C11 C12 C13 C18 -178.7(2) . . . . ?
C11 C12 C13 C14 4.3(3) . . . . ?
C12 C13 C14 C15 -146.6(2) . . . . ?
C18 C13 C14 C15 36.4(2) . . . . ?
C12 C13 C14 C27 96.5(2) . . . . ?
C18 C13 C14 C27 -80.5(2) . . . . ?
C12 C13 C14 C8 -24.9(3) . . . . ?
C18 C13 C14 C8 158.14(17) . . . . ?
C7 C8 C14 C13 174.91(16) . . . . ?
C26 C8 C14 C13 -66.0(2) . . . . ?
C9 C8 C14 C13 54.0(2) . . . . ?
C7 C8 C14 C15 -63.2(2) . . . . ?
C26 C8 C14 C15 55.9(2) . . . . ?
C9 C8 C14 C15 175.87(16) . . . . ?
C7 C8 C14 C27 55.7(2) . . . . ?
C26 C8 C14 C27 174.80(17) . . . . ?
C9 C8 C14 C27 -65.2(2) . . . . ?
C13 C14 C15 C16 -44.0(2) . . . . ?
C27 C14 C15 C16 73.2(2) . . . . ?
C8 C14 C15 C16 -165.42(17) . . . . ?
C14 C15 C16 C17 59.1(2) . . . . ?
C15 C16 C17 C28 59.0(2) . . . . ?
C15 C16 C17 C18 -61.5(2) . . . . ?
C15 C16 C17 C22 175.44(18) . . . . ?
C12 C13 C18 C17 141.1(2) . . . . ?
C14 C13 C18 C17 -41.8(3) . . . . ?
C12 C13 C18 C19 -92.7(2) . . . . ?
C14 C13 C18 C19 84.4(2) . . . . ?
C28 C17 C18 C13 -67.7(2) . . . . ?
C16 C17 C18 C13 52.0(2) . . . . ?
C22 C17 C18 C13 176.82(18) . . . . ?
C28 C17 C18 C19 165.89(17) . . . . ?
C16 C17 C18 C19 -74.4(2) . . . . ?
C22 C17 C18 C19 50.4(2) . . . . ?
C13 C18 C19 C20 -179.97(18) . . . . ?
C17 C18 C19 C20 -53.3(2) . . . . ?
C18 C19 C20 C30 -68.8(3) . . . . ?
C18 C19 C20 C29 171.7(2) . . . . ?
C18 C19 C20 C21 53.9(2) . . . . ?
C30 C20 C21 C22 68.0(3) . . . . ?
C29 C20 C21 C22 -172.6(2) . . . . ?
C19 C20 C21 C22 -54.6(3) . . . . ?
C20 C21 C22 C17 56.9(3) . . . . ?
C28 C17 C22 C21 -172.2(2) . . . . ?
C16 C17 C22 C21 69.1(3) . . . . ?
C18 C17 C22 C21 -53.4(3) . . . . ?
C16 C17 C28 O28 -132.3(2) . . . . ?
C18 C17 C28 O28 -12.4(3) . . . . ?
C22 C17 C28 O28 106.2(3) . . . . ?
C16 C17 C28 O29 49.9(2) . . . . ?
C18 C17 C28 O29 169.73(17) . . . . ?
C22 C17 C28 O29 -71.6(2) . . . . ?
O29 C31 C32 C33 173.7(2) . . . . ?
C31 C32 C33 C34 66.7(4) . . . . ?
O28 C28 O29 C31 2.5(3) . . . . ?
C17 C28 O29 C31 -179.6(2) . . . . ?
C32 C31 O29 C28 92.8(3) . . . . ?

_cod_database_fobs_code 2109017
